data_2223089
loop_
_publ_author_name
'Chen, Wu'
'Yuan, Ji-Wen'
'Lei, Lei'
'Zeng, Qing-Fu'

_publ_section_title
;
 Tetraaquabis[2-(2,4-dichlorophenoxy)acetato]nickel(II)
;
_journal_coeditor_code HB5064
_journal_issue 9
_journal_name_full 'Acta Crystallographica Section E'
_journal_page_first m1148
_journal_paper_doi 10.1107/S1600536809033662
_journal_volume 65
_journal_year 2009
_chemical_formula_iupac '[Ni (C8 H5 Cl2 O3)2 (H2 O)4]'
_chemical_formula_moiety 'C16 H18 Cl4 Ni O10'
_chemical_formula_sum 'C16 H18 Cl4 Ni O10'
_chemical_formula_weight 570.81
_chemical_name_systematic
;
Tetraaquabis[2-(2,4-dichlorophenoxy)acetato]nickel(II)
;
_space_group_IT_number 14
_symmetry_cell_setting monoclinic
_symmetry_space_group_name_Hall '-P 2ybc'
_symmetry_space_group_name_H-M 'P 1 21/c 1'
_atom_sites_solution_hydrogens geom
_atom_sites_solution_primary direct
_atom_sites_solution_secondary difmap
_audit_creation_method SHELXL-97
_cell_angle_alpha 90.00
_cell_angle_beta 95.87(3)
_cell_angle_gamma 90.00
_cell_formula_units_Z 2
_cell_length_a 16.860(3)
_cell_length_b 8.1370(16)
_cell_length_c 8.3010(17)
_cell_measurement_reflns_used 25
_cell_measurement_temperature 293(2)
_cell_measurement_theta_max 12
_cell_measurement_theta_min 9
_cell_volume 1132.8(4)
_computing_cell_refinement 'CAD-4 Software (Enraf--Nonius, 1989)'
_computing_data_collection 'CAD-4 Software (Enraf--Nonius, 1989)'
_computing_data_reduction 'XCAD4 (Harms & Wocadlo, 1995)'
_computing_molecular_graphics 'SHELXTL (Sheldrick, 2008)'
_computing_publication_material 'SHELXTL (Sheldrick, 2008)'
_computing_structure_refinement 'SHELXL97 (Sheldrick, 2008)'
_computing_structure_solution 'SHELXS97 (Sheldrick, 2008)'
_diffrn_ambient_temperature 293(2)
_diffrn_measured_fraction_theta_full 0.974
_diffrn_measured_fraction_theta_max 0.974
_diffrn_measurement_device_type 'Enraf--Nonius CAD-4'
_diffrn_measurement_method \w/2\q
_diffrn_radiation_monochromator graphite
_diffrn_radiation_source 'fine-focus sealed tube'
_diffrn_radiation_type MoK\a
_diffrn_radiation_wavelength 0.71073
_diffrn_reflns_av_R_equivalents 0.0168
_diffrn_reflns_av_sigmaI/netI 0.0285
_diffrn_reflns_limit_h_max 20
_diffrn_reflns_limit_h_min -20
_diffrn_reflns_limit_k_max 0
_diffrn_reflns_limit_k_min -9
_diffrn_reflns_limit_l_max 9
_diffrn_reflns_limit_l_min 0
_diffrn_reflns_number 2134
_diffrn_reflns_theta_full 25.16
_diffrn_reflns_theta_max 25.16
_diffrn_reflns_theta_min 1.21
_diffrn_standards_decay_% 1
_diffrn_standards_interval_count 3
_diffrn_standards_interval_time 120
_diffrn_standards_number 200
_exptl_absorpt_coefficient_mu 1.377
_exptl_absorpt_correction_T_max 0.875
_exptl_absorpt_correction_T_min 0.683
_exptl_absorpt_correction_type psi-scan
_exptl_absorpt_process_details '(North <i>et al.</i>,  1968)'
_exptl_crystal_colour green
_exptl_crystal_density_diffrn 1.673
_exptl_crystal_density_method 'not measured'
_exptl_crystal_description block
_exptl_crystal_F_000 580
_exptl_crystal_size_max 0.30
_exptl_crystal_size_mid 0.20
_exptl_crystal_size_min 0.10
_refine_diff_density_max 0.864
_refine_diff_density_min -1.974
_refine_ls_extinction_method none
_refine_ls_goodness_of_fit_ref 1.143
_refine_ls_hydrogen_treatment mixed
_refine_ls_matrix_type full
_refine_ls_number_parameters 154
_refine_ls_number_reflns 1976
_refine_ls_number_restraints 6
_refine_ls_restrained_S_all 1.141
_refine_ls_R_factor_all 0.0910
_refine_ls_R_factor_gt 0.0714
_refine_ls_shift/su_max 0.001
_refine_ls_shift/su_mean 0.000
_refine_ls_structure_factor_coef Fsqd
_refine_ls_weighting_details 'calc w=1/[\s^2^(Fo^2^)+(0.1181P)^2^+3.965P] where P=(Fo^2^+2Fc^2^)/3'
_refine_ls_weighting_scheme calc
_refine_ls_wR_factor_gt 0.1721
_refine_ls_wR_factor_ref 0.2135
_reflns_number_gt 1596
_reflns_number_total 1976
_reflns_threshold_expression I>2\s(I)
_cod_data_source_file hb5064.cif
_cod_data_source_block I
_cod_original_sg_symbol_H-M 'P 21/c'
_cod_database_code 2223089
_cod_database_fobs_code 2223089

loop_
_symmetry_equiv_pos_as_xyz
'x, y, z'
'-x, y+1/2, -z+1/2'
'-x, -y, -z'
'x, -y-1/2, z-1/2'

loop_
_atom_site_type_symbol
_atom_site_label
_atom_site_fract_x
_atom_site_fract_y
_atom_site_fract_z
_atom_site_U_iso_or_equiv
_atom_site_adp_type
_atom_site_calc_flag
_atom_site_refinement_flags
_atom_site_occupancy
_atom_site_disorder_assembly
_atom_site_disorder_group
C C1 0.1103(4) 0.1141(9) 0.3299(9) 0.0487(17) Uani d . 1 . .
H H1 0.0872 0.0160 0.3585 0.058 Uiso calc R 1 . .
C C2 0.1780(4) 0.4056(8) 0.2486(8) 0.0363(14) Uani d . 1 . .
C C3 0.1822(4) 0.1110(8) 0.2642(9) 0.0454(16) Uani d . 1 . .
H H3 0.2076 0.0113 0.2504 0.054 Uiso calc R 1 . .
C C4 0.0724(4) 0.2598(9) 0.3534(9) 0.0458(16) Uani d . 1 . .
C C5 0.1072(4) 0.4079(8) 0.3131(8) 0.0431(15) Uani d . 1 . .
H H5 0.0821 0.5072 0.3303 0.052 Uiso calc R 1 . .
C C6 0.3693(4) 0.0240(7) 0.2247(7) 0.0296(12) Uani d . 1 . .
C C7 0.2173(4) 0.2580(7) 0.2183(8) 0.0345(13) Uani d . 1 . .
C C8 0.3201(4) 0.1188(8) 0.0942(7) 0.0388(15) Uani d . 1 . .
H H8A 0.3533 0.1447 0.0088 0.047 Uiso calc R 1 . .
H H8B 0.2770 0.0489 0.0479 0.047 Uiso calc R 1 . .
Cl Cl1 -0.01949(12) 0.2621(3) 0.4316(3) 0.0626(6) Uani d . 1 . .
Cl Cl2 0.22352(11) 0.5880(2) 0.1988(3) 0.0557(6) Uani d . 1 . .
H H1A 0.418(3) -0.233(12) 0.523(6) 0.067 Uiso d D 1 . .
H H3A 0.452(4) -0.018(10) 0.785(6) 0.067 Uiso d D 1 . .
H H1B 0.436(4) -0.226(11) 0.366(3) 0.067 Uiso d D 1 . .
H H3B 0.3858(7) 0.030(11) 0.687(9) 0.067 Uiso d D 1 . .
Ni Ni1 0.5000 0.0000 0.5000 0.0266(4) Uani d S 1 . .
O O1 0.4550(3) -0.2430(5) 0.4624(6) 0.0406(11) Uani d D 1 . .
O O2 0.3738(3) -0.1289(5) 0.2003(5) 0.0433(11) Uani d . 1 . .
O O3 0.4362(3) 0.0347(7) 0.6996(6) 0.0503(12) Uani d D 1 . .
O O4 0.4045(2) 0.0994(5) 0.3429(5) 0.0319(9) Uani d . 1 . .
O O6 0.2866(3) 0.2687(6) 0.1489(6) 0.0420(11) Uani d . 1 . .

loop_
_atom_site_aniso_label
_atom_site_aniso_U_11
_atom_site_aniso_U_22
_atom_site_aniso_U_33
_atom_site_aniso_U_12
_atom_site_aniso_U_13
_atom_site_aniso_U_23
C1 0.053(4) 0.039(4) 0.052(4) -0.005(3) -0.005(3) -0.005(3)
C2 0.038(3) 0.029(3) 0.041(3) -0.008(3) -0.002(3) 0.005(3)
C3 0.048(4) 0.027(3) 0.059(4) -0.002(3) -0.009(3) 0.004(3)
C4 0.049(4) 0.046(4) 0.040(4) -0.006(3) -0.006(3) 0.002(3)
C5 0.049(4) 0.032(3) 0.047(4) 0.000(3) 0.000(3) 0.000(3)
C6 0.039(3) 0.018(3) 0.032(3) 0.001(2) 0.006(2) -0.002(2)
C7 0.037(3) 0.029(3) 0.036(3) 0.004(2) -0.004(2) 0.000(2)
C8 0.046(4) 0.035(3) 0.034(3) 0.006(3) -0.001(3) -0.009(3)
Cl1 0.0543(11) 0.0675(13) 0.0680(13) -0.0061(9) 0.0147(9) -0.0037(10)
Cl2 0.0552(11) 0.0276(8) 0.0841(14) 0.0013(7) 0.0062(9) 0.0059(8)
Ni1 0.0369(6) 0.0154(5) 0.0270(6) 0.0015(4) 0.0017(4) 0.0023(4)
O1 0.058(3) 0.028(2) 0.035(2) 0.000(2) -0.001(2) -0.0015(19)
O2 0.066(3) 0.031(2) 0.032(2) -0.001(2) -0.003(2) -0.0056(18)
O3 0.048(3) 0.054(3) 0.050(3) 0.009(2) 0.013(2) 0.007(2)
O4 0.043(2) 0.0205(19) 0.030(2) 0.0092(17) -0.0054(17) -0.0048(17)
O6 0.037(2) 0.032(2) 0.056(3) 0.0010(18) -0.002(2) 0.004(2)

loop_
_atom_type_symbol
_atom_type_description
_atom_type_scat_dispersion_real
_atom_type_scat_dispersion_imag
_atom_type_scat_source
C C 0.0033 0.0016 'International Tables Vol C Tables 4.2.6.8 and 6.1.1.4'
H H 0.0000 0.0000 'International Tables Vol C Tables 4.2.6.8 and 6.1.1.4'
O O 0.0106 0.0060 'International Tables Vol C Tables 4.2.6.8 and 6.1.1.4'
Cl Cl 0.1484 0.1585 'International Tables Vol C Tables 4.2.6.8 and 6.1.1.4'
Ni Ni 0.3393 1.1124 'International Tables Vol C Tables 4.2.6.8 and 6.1.1.4'

loop_
_geom_angle_atom_site_label_1
_geom_angle_atom_site_label_2
_geom_angle_atom_site_label_3
_geom_angle_site_symmetry_1
_geom_angle_site_symmetry_3
_geom_angle
_geom_angle_publ_flag
C4 C1 C3 . . 120.9(7) ?
C4 C1 H1 . . 119.6 ?
C3 C1 H1 . . 119.6 ?
C5 C2 C7 . . 122.1(6) ?
C5 C2 Cl2 . . 120.6(5) ?
C7 C2 Cl2 . . 117.3(5) ?
C1 C3 C7 . . 120.2(6) ?
C1 C3 H3 . . 119.9 ?
C7 C3 H3 . . 119.9 ?
C1 C4 C5 . . 120.0(7) ?
C1 C4 Cl1 . . 120.5(6) ?
C5 C4 Cl1 . . 119.5(6) ?
C2 C5 C4 . . 119.4(6) ?
C2 C5 H5 . . 120.3 ?
C4 C5 H5 . . 120.3 ?
O4 C6 O2 . . 125.2(5) ?
O4 C6 C8 . . 119.6(5) ?
O2 C6 C8 . . 115.2(5) ?
O6 C7 C3 . . 125.1(6) ?
O6 C7 C2 . . 117.5(5) ?
C3 C7 C2 . . 117.4(6) ?
O6 C8 C6 . . 114.4(5) ?
O6 C8 H8A . . 108.7 ?
C6 C8 H8A . . 108.7 ?
O6 C8 H8B . . 108.7 ?
C6 C8 H8B . . 108.7 ?
H8A C8 H8B . . 107.6 ?
O3 Ni1 O3 . 3_656 180.0 ?
O3 Ni1 O4 . . 90.93(19) ?
O3 Ni1 O4 3_656 . 89.07(18) ?
O3 Ni1 O4 . 3_656 89.07(18) ?
O3 Ni1 O4 3_656 3_656 90.93(18) ?
O4 Ni1 O4 . 3_656 180.0 ?
O3 Ni1 O1 . 3_656 87.9(2) ?
O3 Ni1 O1 3_656 3_656 92.1(2) ?
O4 Ni1 O1 . 3_656 88.46(16) ?
O4 Ni1 O1 3_656 3_656 91.54(16) ?
O3 Ni1 O1 . . 92.1(2) ?
O3 Ni1 O1 3_656 . 87.9(2) ?
O4 Ni1 O1 . . 91.54(16) ?
O4 Ni1 O1 3_656 . 88.46(16) ?
O1 Ni1 O1 3_656 . 180.0 ?
Ni1 O1 H1A . . 96(7) ?
Ni1 O1 H1B . . 94(6) ?
H1A O1 H1B . . 108.9(18) ?
Ni1 O3 H3A . . 117(6) ?
Ni1 O3 H3B . . 119(6) ?
H3A O3 H3B . . 108.4(18) ?
C6 O4 Ni1 . . 124.2(4) ?
C7 O6 C8 . . 117.5(5) ?

loop_
_geom_bond_atom_site_label_1
_geom_bond_atom_site_label_2
_geom_bond_site_symmetry_2
_geom_bond_distance
_geom_bond_publ_flag
C1 C4 . 1.369(10) ?
C1 C3 . 1.381(11) ?
C1 H1 . 0.9300 ?
C2 C5 . 1.358(10) ?
C2 C7 . 1.407(9) ?
C2 Cl2 . 1.740(6) ?
C3 C7 . 1.403(9) ?
C3 H3 . 0.9300 ?
C4 C5 . 1.396(10) ?
C4 Cl1 . 1.741(8) ?
C5 H5 . 0.9300 ?
C6 O4 . 1.253(7) ?
C6 O2 . 1.265(7) ?
C6 C8 . 1.508(8) ?
C7 O6 . 1.358(8) ?
C8 O6 . 1.437(7) ?
C8 H8A . 0.9700 ?
C8 H8B . 0.9700 ?
Ni1 O3 . 2.085(5) y
Ni1 O3 3_656 2.085(5) ?
Ni1 O4 . 2.126(4) y
Ni1 O4 3_656 2.126(4) ?
Ni1 O1 3_656 2.130(4) ?
Ni1 O1 . 2.130(4) y
O1 H1A . 0.841(10) ?
O1 H1B . 0.840(10) ?
O3 H3A . 0.844(10) ?
O3 H3B . 0.847(10) ?

loop_
_geom_hbond_atom_site_label_D
_geom_hbond_atom_site_label_H
_geom_hbond_atom_site_label_A
_geom_hbond_site_symmetry_A
_geom_hbond_distance_DH
_geom_hbond_distance_HA
_geom_hbond_distance_DA
_geom_hbond_angle_DHA
O1 H1A O2 4_556 0.84(5) 2.05(7) 2.723(7) 136(8)
O1 H1B O2 . 0.84(3) 1.82(5) 2.619(7) 157(7)
O3 H3A O1 4_556 0.85(6) 2.44(7) 3.217(7) 153(7)
O3 H3B O6 4_566 0.846(16) 2.34(6) 2.980(7) 133(8)

loop_
_geom_torsion_atom_site_label_1
_geom_torsion_atom_site_label_2
_geom_torsion_atom_site_label_3
_geom_torsion_atom_site_label_4
_geom_torsion_site_symmetry_1
_geom_torsion_site_symmetry_2
_geom_torsion_site_symmetry_3
_geom_torsion_site_symmetry_4
_geom_torsion
_geom_torsion_publ_flag
C4 C1 C3 C7 . . . . -0.9(11) ?
C3 C1 C4 C5 . . . . -1.0(11) ?
C3 C1 C4 Cl1 . . . . 178.4(5) ?
C7 C2 C5 C4 . . . . 1.0(10) ?
Cl2 C2 C5 C4 . . . . -179.3(5) ?
C1 C4 C5 C2 . . . . 0.9(10) ?
Cl1 C4 C5 C2 . . . . -178.5(5) ?
C1 C3 C7 O6 . . . . -178.2(6) ?
C1 C3 C7 C2 . . . . 2.7(10) ?
C5 C2 C7 O6 . . . . 178.0(6) ?
Cl2 C2 C7 O6 . . . . -1.6(8) ?
C5 C2 C7 C3 . . . . -2.8(10) ?
Cl2 C2 C7 C3 . . . . 177.5(5) ?
O4 C6 C8 O6 . . . . -28.4(8) ?
O2 C6 C8 O6 . . . . 154.2(6) ?
O2 C6 O4 Ni1 . . . . 14.9(9) ?
C8 C6 O4 Ni1 . . . . -162.2(4) ?
O3 Ni1 O4 C6 . . . . -122.0(5) ?
O3 Ni1 O4 C6 3_656 . . . 58.0(5) ?
O4 Ni1 O4 C6 3_656 . . . 8E1(10) ?
O1 Ni1 O4 C6 3_656 . . . 150.1(5) ?
O1 Ni1 O4 C6 . . . . -29.9(5) ?
C3 C7 O6 C8 . . . . 10.6(9) ?
C2 C7 O6 C8 . . . . -170.3(5) ?
C6 C8 O6 C7 . . . . -83.3(7) ?
